data_1556234
loop_
_publ_author_name
'Klopfleisch, Maurice'
'Seidel, Raphael A.'
'G\"orls, Helmar'
'Richter, Hannes'
'Beckert, Rainer'
'Imhof, Wolfgang'
'Reiher, Markus'
'Pohnert, Georg'
'Westerhausen, Matthias'

_publ_section_title
;
 Total synthesis and detection of the bilirubin oxidation product
 (Z)-2-(3-ethenyl-4-methyl-5-oxo-1,5-dihydro-2H-pyrrol-2-ylidene)ethanamide
 (Z-BOX A).
;
_journal_issue 17
_journal_name_full 'Organic letters'
_journal_page_first 4608
_journal_page_last 4611
_journal_paper_doi 10.1021/ol402221b
_journal_volume 15
_journal_year 2013
_chemical_formula_moiety 'C7 H8 N2 O2'
_chemical_formula_sum 'C7 H8 N2 O2'
_chemical_formula_weight 152.15
_space_group_IT_number 2
_space_group_name_Hall '-P 1'
_space_group_name_H-M_alt 'P -1'
_symmetry_cell_setting triclinic
_symmetry_space_group_name_Hall '-P 1'
_symmetry_space_group_name_H-M 'P -1'
_atom_sites_solution_hydrogens geom
_atom_sites_solution_primary direct
_atom_sites_solution_secondary difmap
_audit_creation_method SHELXL-97
_cell_angle_alpha 113.616(2)
_cell_angle_beta 92.812(3)
_cell_angle_gamma 103.815(3)
_cell_formula_units_Z 4
_cell_length_a 7.3953(5)
_cell_length_b 9.4651(5)
_cell_length_c 11.7217(6)
_cell_measurement_reflns_used 5015
_cell_measurement_temperature 183(2)
_cell_measurement_theta_max 27.48
_cell_measurement_theta_min 3.19
_cell_volume 720.30(7)
_computing_cell_refinement DENZO
_computing_data_collection COLLECT
_computing_data_reduction DENZO
_computing_molecular_graphics SHELXTL/PC
_computing_publication_material SHELXL-97
_computing_structure_refinement 'SHELXL-97 (Sheldrick, 1997)'
_computing_structure_solution 'SHELXS-97 (Sheldrick, 1990)'
_diffrn_ambient_temperature 183(2)
_diffrn_measured_fraction_theta_full 0.990
_diffrn_measured_fraction_theta_max 0.990
_diffrn_measurement_device_type KappaCCD
_diffrn_measurement_method 'phi- + omega-scan'
_diffrn_radiation_monochromator graphite
_diffrn_radiation_source 'fine-focus sealed tube'
_diffrn_radiation_type MoK\a
_diffrn_radiation_wavelength 0.71073
_diffrn_reflns_av_R_equivalents 0.0234
_diffrn_reflns_av_sigmaI/netI 0.0506
_diffrn_reflns_limit_h_max 9
_diffrn_reflns_limit_h_min -9
_diffrn_reflns_limit_k_max 11
_diffrn_reflns_limit_k_min -12
_diffrn_reflns_limit_l_max 15
_diffrn_reflns_limit_l_min -14
_diffrn_reflns_number 5015
_diffrn_reflns_theta_full 27.48
_diffrn_reflns_theta_max 27.48
_diffrn_reflns_theta_min 3.19
_exptl_absorpt_coefficient_mu 0.105
_exptl_absorpt_correction_type none
_exptl_crystal_colour colourless
_exptl_crystal_density_diffrn 1.403
_exptl_crystal_density_method 'not measured'
_exptl_crystal_description prism
_exptl_crystal_F_000 320
_exptl_crystal_size_max 0.08
_exptl_crystal_size_mid 0.06
_exptl_crystal_size_min 0.05
_refine_diff_density_max 0.204
_refine_diff_density_min -0.201
_refine_diff_density_rms 0.043
_refine_ls_extinction_method none
_refine_ls_goodness_of_fit_ref 1.020
_refine_ls_hydrogen_treatment refall
_refine_ls_matrix_type full
_refine_ls_number_parameters 263
_refine_ls_number_reflns 3267
_refine_ls_number_restraints 0
_refine_ls_restrained_S_all 1.020
_refine_ls_R_factor_all 0.0703
_refine_ls_R_factor_gt 0.0439
_refine_ls_shift/su_max 0.000
_refine_ls_shift/su_mean 0.000
_refine_ls_structure_factor_coef Fsqd
_refine_ls_weighting_details 'calc w=1/[\s^2^(Fo^2^)+(0.0568P)^2^+0.0890P] where P=(Fo^2^+2Fc^2^)/3'
_refine_ls_weighting_scheme calc
_refine_ls_wR_factor_gt 0.1005
_refine_ls_wR_factor_ref 0.1138
_reflns_number_gt 2367
_reflns_number_total 3267
_reflns_threshold_expression >2sigma(I)
_cod_data_source_file ol402221b_si_001.cif
_cod_data_source_block FO3842
_cod_database_code 1556234

loop_
_symmetry_equiv_pos_as_xyz
'x, y, z'
'-x, -y, -z'

loop_
_atom_site_label
_atom_site_type_symbol
_atom_site_fract_x
_atom_site_fract_y
_atom_site_fract_z
_atom_site_U_iso_or_equiv
_atom_site_adp_type
_atom_site_occupancy
_atom_site_symmetry_multiplicity
_atom_site_calc_flag
O1A O 0.60497(16) 1.10246(14) 0.42746(10) 0.0373(3) Uani 1 1 d
O2A O 0.11330(15) 0.64182(12) 0.14036(10) 0.0320(3) Uani 1 1 d
N1A N 0.30735(19) 0.94267(16) 0.31742(12) 0.0295(3) Uani 1 1 d
H1NA H 0.334(3) 0.855(2) 0.2579(19) 0.050(6) Uiso 1 1 d
N2A N -0.2009(2) 0.58735(17) 0.08415(13) 0.0340(3) Uani 1 1 d
H1A2 H -0.206(3) 0.492(2) 0.010(2) 0.052(5) Uiso 1 1 d
H22A H -0.304(3) 0.624(2) 0.0920(18) 0.048(5) Uiso 1 1 d
C1A C 0.4335(2) 1.07724(19) 0.41031(14) 0.0307(4) Uani 1 1 d
C2A C 0.3186(2) 1.18293(19) 0.48166(14) 0.0340(4) Uani 1 1 d
C3A C 0.1378(2) 1.10672(19) 0.43062(14) 0.0323(4) Uani 1 1 d
H3A H 0.028(3) 1.140(2) 0.4555(17) 0.043(5) Uiso 1 1 d
C4A C 0.1236(2) 0.95008(18) 0.32705(13) 0.0278(3) Uani 1 1 d
C5A C -0.0355(2) 0.83743(18) 0.25701(14) 0.0276(3) Uani 1 1 d
H5A H -0.155(2) 0.8579(19) 0.2736(15) 0.032(4) Uiso 1 1 d
C6A C -0.0355(2) 0.68269(18) 0.15642(14) 0.0269(3) Uani 1 1 d
C7A C 0.4071(3) 1.3417(2) 0.5900(2) 0.0497(5) Uani 1 1 d
H7C H 0.511(4) 1.403(3) 0.567(2) 0.069(7) Uiso 1 1 d
H7B H 0.464(4) 1.327(3) 0.666(2) 0.079(8) Uiso 1 1 d
H7A H 0.312(3) 1.395(3) 0.615(2) 0.063(6) Uiso 1 1 d
O1B O 0.47117(15) 0.21468(12) 0.88973(10) 0.0332(3) Uani 1 1 d
O2B O 0.12581(18) -0.32822(13) 0.62535(10) 0.0432(3) Uani 1 1 d
N1B N 0.28770(18) -0.04683(15) 0.82939(12) 0.0268(3) Uani 1 1 d
H1NB H 0.286(3) -0.082(2) 0.7468(18) 0.043(5) Uiso 1 1 d
N2B N -0.0765(2) -0.53074(16) 0.64869(14) 0.0338(3) Uani 1 1 d
H21B H -0.128(3) -0.569(3) 0.704(2) 0.066(7) Uiso 1 1 d
H22B H -0.106(3) -0.591(2) 0.5582(19) 0.052(6) Uiso 1 1 d
C1B C 0.3755(2) 0.10781(18) 0.91433(14) 0.0272(3) Uani 1 1 d
C2B C 0.3297(2) 0.12052(18) 1.04016(14) 0.0282(3) Uani 1 1 d
C3B C 0.2195(2) -0.02365(19) 1.02217(14) 0.0298(4) Uani 1 1 d
H3B H 0.162(3) -0.058(2) 1.0831(17) 0.041(5) Uiso 1 1 d
C4B C 0.1867(2) -0.13394(17) 0.88830(13) 0.0254(3) Uani 1 1 d
C5B C 0.0777(2) -0.28730(18) 0.83254(14) 0.0271(3) Uani 1 1 d
H5B H 0.018(2) -0.333(2) 0.8871(16) 0.033(4) Uiso 1 1 d
C6B C 0.0448(2) -0.38348(18) 0.69448(14) 0.0283(3) Uani 1 1 d
C7B C 0.3998(3) 0.2727(2) 1.15704(16) 0.0384(4) Uani 1 1 d
H7F H 0.356(3) 0.358(3) 1.148(2) 0.060(6) Uiso 1 1 d
H7E H 0.532(4) 0.315(3) 1.172(2) 0.069(7) Uiso 1 1 d
H7D H 0.354(3) 0.261(3) 1.232(2) 0.073(7) Uiso 1 1 d

loop_
_atom_site_aniso_label
_atom_site_aniso_U_11
_atom_site_aniso_U_22
_atom_site_aniso_U_33
_atom_site_aniso_U_23
_atom_site_aniso_U_13
_atom_site_aniso_U_12
O1A 0.0304(7) 0.0452(7) 0.0306(6) 0.0155(5) 0.0054(5) 0.0016(5)
O2A 0.0308(6) 0.0316(6) 0.0292(6) 0.0076(5) 0.0062(5) 0.0105(5)
N1A 0.0300(7) 0.0301(7) 0.0226(6) 0.0062(6) 0.0063(5) 0.0067(6)
N2A 0.0316(8) 0.0292(7) 0.0325(7) 0.0042(6) 0.0030(6) 0.0095(6)
C1A 0.0350(9) 0.0321(8) 0.0224(7) 0.0126(7) 0.0065(7) 0.0025(7)
C2A 0.0403(10) 0.0301(8) 0.0247(8) 0.0075(7) 0.0073(7) 0.0046(7)
C3A 0.0385(9) 0.0294(8) 0.0237(8) 0.0065(7) 0.0070(7) 0.0085(7)
C4A 0.0338(9) 0.0292(8) 0.0211(7) 0.0108(6) 0.0070(6) 0.0093(7)
C5A 0.0291(8) 0.0297(8) 0.0233(7) 0.0097(6) 0.0070(6) 0.0095(7)
C6A 0.0300(8) 0.0275(7) 0.0225(7) 0.0108(6) 0.0059(6) 0.0062(7)
C7A 0.0457(12) 0.0354(10) 0.0418(11) -0.0027(9) 0.0064(10) -0.0004(9)
O1B 0.0312(6) 0.0282(6) 0.0358(6) 0.0096(5) 0.0078(5) 0.0072(5)
O2B 0.0564(8) 0.0332(6) 0.0256(6) 0.0078(5) 0.0090(6) -0.0050(6)
N1B 0.0297(7) 0.0262(6) 0.0211(6) 0.0073(5) 0.0050(5) 0.0066(6)
N2B 0.0380(8) 0.0297(7) 0.0271(7) 0.0095(6) 0.0041(6) 0.0028(6)
C1B 0.0247(8) 0.0268(8) 0.0273(8) 0.0074(6) 0.0042(6) 0.0098(6)
C2B 0.0251(8) 0.0308(8) 0.0249(7) 0.0062(6) 0.0035(6) 0.0113(7)
C3B 0.0306(8) 0.0351(8) 0.0229(7) 0.0099(7) 0.0054(7) 0.0122(7)
C4B 0.0249(8) 0.0289(8) 0.0230(7) 0.0096(6) 0.0049(6) 0.0110(6)
C5B 0.0268(8) 0.0293(8) 0.0254(7) 0.0112(7) 0.0050(6) 0.0087(6)
C6B 0.0297(8) 0.0275(8) 0.0257(7) 0.0099(6) 0.0055(6) 0.0071(7)
C7B 0.0347(10) 0.0372(9) 0.0290(9) -0.0002(8) 0.0021(8) 0.0108(8)

loop_
_atom_type_symbol
_atom_type_description
_atom_type_scat_dispersion_real
_atom_type_scat_dispersion_imag
_atom_type_scat_source
C C 0.0033 0.0016 'International Tables Vol C Tables 4.2.6.8 and 6.1.1.4'
H H 0.0000 0.0000 'International Tables Vol C Tables 4.2.6.8 and 6.1.1.4'
N N 0.0061 0.0033 'International Tables Vol C Tables 4.2.6.8 and 6.1.1.4'
O O 0.0106 0.0060 'International Tables Vol C Tables 4.2.6.8 and 6.1.1.4'

loop_
_geom_angle_atom_site_label_1
_geom_angle_atom_site_label_2
_geom_angle_atom_site_label_3
_geom_angle
C1A N1A C4A 110.81(12)
C1A N1A H1NA 127.6(13)
C4A N1A H1NA 121.5(13)
C6A N2A H1A2 120.5(12)
C6A N2A H22A 120.0(12)
H1A2 N2A H22A 117.8(17)
O1A C1A N1A 125.66(14)
O1A C1A C2A 128.19(15)
N1A C1A C2A 106.14(14)
C3A C2A C7A 130.73(16)
C3A C2A C1A 107.49(14)
C7A C2A C1A 121.78(16)
C2A C3A C4A 109.56(15)
C2A C3A H3A 128.7(11)
C4A C3A H3A 121.7(11)
C5A C4A N1A 127.37(13)
C5A C4A C3A 126.72(14)
N1A C4A C3A 105.91(14)
C4A C5A C6A 122.79(14)
C4A C5A H5A 119.0(10)
C6A C5A H5A 118.2(10)
O2A C6A N2A 121.72(13)
O2A C6A C5A 120.97(14)
N2A C6A C5A 117.31(14)
C2A C7A H7C 110.3(14)
C2A C7A H7B 110.7(14)
H7C C7A H7B 106(2)
C2A C7A H7A 108.2(14)
H7C C7A H7A 112.6(19)
H7B C7A H7A 108.7(18)
C1B N1B C4B 110.89(12)
C1B N1B H1NB 123.7(12)
C4B N1B H1NB 125.1(12)
C6B N2B H21B 119.0(14)
C6B N2B H22B 117.6(12)
H21B N2B H22B 123.3(18)
O1B C1B N1B 125.94(14)
O1B C1B C2B 127.54(14)
N1B C1B C2B 106.52(13)
C3B C2B C7B 130.63(15)
C3B C2B C1B 107.03(13)
C7B C2B C1B 122.33(15)
C2B C3B C4B 109.69(14)
C2B C3B H3B 129.3(11)
C4B C3B H3B 121.0(11)
C5B C4B N1B 126.77(13)
C5B C4B C3B 127.37(14)
N1B C4B C3B 105.84(13)
C4B C5B C6B 122.34(14)
C4B C5B H5B 117.2(10)
C6B C5B H5B 120.4(10)
O2B C6B N2B 122.15(14)
O2B C6B C5B 120.70(14)
N2B C6B C5B 117.15(14)
C2B C7B H7F 110.3(13)
C2B C7B H7E 113.0(13)
H7F C7B H7E 102.8(18)
C2B C7B H7D 112.2(14)
H7F C7B H7D 107.1(17)
H7E C7B H7D 111.0(19)

loop_
_geom_bond_atom_site_label_1
_geom_bond_atom_site_label_2
_geom_bond_distance
O1A C1A 1.2237(19)
O2A C6A 1.2498(18)
N1A C1A 1.378(2)
N1A C4A 1.385(2)
N1A H1NA 0.916(19)
N2A C6A 1.337(2)
N2A H1A2 0.96(2)
N2A H22A 0.91(2)
C1A C2A 1.493(2)
C2A C3A 1.335(2)
C2A C7A 1.490(2)
C3A C4A 1.468(2)
C3A H3A 0.954(19)
C4A C5A 1.342(2)
C5A C6A 1.467(2)
C5A H5A 0.964(17)
C7A H7C 0.96(2)
C7A H7B 1.04(3)
C7A H7A 0.95(2)
O1B C1B 1.2323(18)
O2B C6B 1.2355(18)
N1B C1B 1.368(2)
N1B C4B 1.3882(19)
N1B H1NB 0.887(19)
N2B C6B 1.339(2)
N2B H21B 0.92(2)
N2B H22B 0.97(2)
C1B C2B 1.494(2)
C2B C3B 1.339(2)
C2B C7B 1.488(2)
C3B C4B 1.463(2)
C3B H3B 0.973(18)
C4B C5B 1.347(2)
C5B C6B 1.477(2)
C5B H5B 0.975(17)
C7B H7F 0.98(2)
C7B H7E 0.95(2)
C7B H7D 1.00(2)
